data_4031036
loop_
_publ_author_name
'Mal, Kanchan'
'Kaur, Amanpreet'
'Haque, Fazle'
'Das, Indrajit'

_publ_section_title
;
 PPh3&#x00B7;HBr-DMSO: A Reagent System for Diverse Chemoselective
 Transformations.
;
_journal_issue 12
_journal_name_full 'The Journal of organic chemistry'
_journal_page_first 6400
_journal_page_last 6410
_journal_paper_doi 10.1021/acs.joc.5b00846
_journal_volume 80
_journal_year 2015
_chemical_formula_moiety 'C10 H7 Br O S'
_chemical_formula_sum 'C10 H7 Br O S'
_chemical_formula_weight 255.13
_space_group_crystal_system monoclinic
_space_group_IT_number 14
_space_group_name_Hall '-P 2yn'
_space_group_name_H-M_alt 'P 1 21/n 1'
_symmetry_space_group_name_Hall '-P 2yn'
_symmetry_space_group_name_H-M 'P 1 21/n 1'
_atom_sites_solution_hydrogens geom
_atom_sites_solution_primary direct
_audit_creation_date 2014-09-01
_audit_creation_method
;
Olex2 1.2
(compiled 2014.03.20 svn.r2914 for OlexSys, GUI svn.r4816)
;
_cell_angle_alpha 90
_cell_angle_beta 91.009(5)
_cell_angle_gamma 90
_cell_formula_units_Z 4
_cell_length_a 4.0495(13)
_cell_length_b 5.6747(18)
_cell_length_c 41.897(13)
_cell_measurement_reflns_used 2282
_cell_measurement_temperature 296(2)
_cell_measurement_theta_max 24.71
_cell_measurement_theta_min 2.92
_cell_volume 962.6(5)
_computing_data_reduction 'SAINT v8.34A (Bruker, 2013)'
_computing_molecular_graphics 'Olex2 (Dolomanov et al., 2009)'
_computing_publication_material 'Olex2 (Dolomanov et al., 2009)'
_computing_structure_refinement 'ShelXL (Sheldrick, 2008)'
_computing_structure_solution 'ShelXT (Sheldrick, 2008)'
_diffrn_ambient_temperature 296.15
_diffrn_measured_fraction_theta_full 0.889
_diffrn_measured_fraction_theta_max 0.880
_diffrn_measurement_device_type 'Bruker APEX-II CCD'
_diffrn_measurement_method '\f and \w scans'
_diffrn_radiation_type MoK\a
_diffrn_radiation_wavelength 0.71073
_diffrn_reflns_av_R_equivalents 0.0422
_diffrn_reflns_av_unetI/netI 0.0462
_diffrn_reflns_laue_measured_fraction_full 0.889
_diffrn_reflns_laue_measured_fraction_max 0.880
_diffrn_reflns_limit_h_max 4
_diffrn_reflns_limit_h_min -1
_diffrn_reflns_limit_k_max 6
_diffrn_reflns_limit_k_min -6
_diffrn_reflns_limit_l_max 49
_diffrn_reflns_limit_l_min -47
_diffrn_reflns_number 4628
_diffrn_reflns_point_group_measured_fraction_full 0.889
_diffrn_reflns_point_group_measured_fraction_max 0.880
_diffrn_reflns_theta_full 25.242
_diffrn_reflns_theta_max 25.362
_diffrn_reflns_theta_min 1.945
_diffrn_standards_number 0
_exptl_absorpt_coefficient_mu 4.439
_exptl_absorpt_correction_T_max 0.7452
_exptl_absorpt_correction_T_min 0.4940
_exptl_absorpt_correction_type multi-scan
_exptl_absorpt_process_details
;
? was used for absorption correction.
wR2(int) was 0.1121 before and 0.0571 after correction.
The Ratio of minimum to maximum transmission is 0.6629.
The \l/2 correction factor is 0.00150.
;
_exptl_crystal_colour red
_exptl_crystal_colour_primary red
_exptl_crystal_density_diffrn 1.760
_exptl_crystal_description plate
_exptl_crystal_F_000 504
_exptl_crystal_size_max 0.34
_exptl_crystal_size_mid 0.28
_exptl_crystal_size_min 0.12
_refine_diff_density_max 0.579
_refine_diff_density_min -0.581
_refine_diff_density_rms 0.127
_refine_ls_extinction_method none
_refine_ls_goodness_of_fit_ref 1.064
_refine_ls_hydrogen_treatment constr
_refine_ls_matrix_type full
_refine_ls_number_parameters 119
_refine_ls_number_reflns 1547
_refine_ls_number_restraints 0
_refine_ls_restrained_S_all 1.064
_refine_ls_R_factor_all 0.0495
_refine_ls_R_factor_gt 0.0423
_refine_ls_shift/su_max 0.001
_refine_ls_shift/su_mean 0.000
_refine_ls_structure_factor_coef Fsqd
_refine_ls_weighting_details 'w=1/[\s^2^(Fo^2^)+(0.0562P)^2^+0.8482P] where P=(Fo^2^+2Fc^2^)/3'
_refine_ls_weighting_scheme calc
_refine_ls_wR_factor_gt 0.1059
_refine_ls_wR_factor_ref 0.1100
_reflns_Friedel_coverage 0.000
_reflns_number_gt 1334
_reflns_number_total 1547
_reflns_threshold_expression 'I > 2\s(I)'
_cod_data_source_file jo5b00846_si_002.cif
_cod_data_source_block id-1145br_a
_cod_depositor_comments 'Adding full bibliography for 4031036.cif.'
_cod_database_code 4031036
_shelxl_version_number 2014/6
_shelx_space_group_comment
;
The symmetry employed for this shelxl refinement is uniquely defined
by the following loop, which should always be used as a source of
symmetry information in preference to the above space-group names.
They are only intended as comments.
;
_olex2_refinement_description
;
1. Fixed Uiso
 At 1.2 times of:
  All C(H) groups
 At 1.5 times of:
  All C(H,H,H) groups
2.a Aromatic/amide H refined with riding coordinates:
 C2(H2), C3(H3), C5(H5), C7(H7)
2.b Idealised Me refined as rotating group:
 C10(H10A,H10B,H10C)
;

loop_
_space_group_symop_operation_xyz
'x, y, z'
'-x+1/2, y+1/2, -z+1/2'
'-x, -y, -z'
'x-1/2, -y-1/2, z-1/2'

loop_
_atom_site_label
_atom_site_type_symbol
_atom_site_fract_x
_atom_site_fract_y
_atom_site_fract_z
_atom_site_U_iso_or_equiv
_atom_site_adp_type
_atom_site_occupancy
_atom_site_site_symmetry_order
_atom_site_calc_flag
_atom_site_refinement_flags_posn
Br1 Br 0.34865(13) 0.05920(9) 0.72176(2) 0.0516(2) Uani 1 1 d .
C1 C 0.7540(11) 0.5081(7) 0.63902(11) 0.0364(10) Uani 1 1 d .
C2 C 0.7911(12) 0.5896(7) 0.66954(11) 0.0451(11) Uani 1 1 d .
H2 H 0.8969 0.7323 0.6736 0.054 Uiso 1 1 calc R
C3 C 0.6686(13) 0.4563(7) 0.69436(12) 0.0472(12) Uani 1 1 d .
H3 H 0.6920 0.5076 0.7154 0.057 Uiso 1 1 calc R
C4 C 0.5116(10) 0.2466(7) 0.68748(10) 0.0381(10) Uani 1 1 d .
C5 C 0.4639(11) 0.1614(7) 0.65637(10) 0.0386(10) Uani 1 1 d .
H5 H 0.3528 0.0209 0.6523 0.046 Uiso 1 1 calc R
C6 C 0.5901(10) 0.2966(7) 0.63221(9) 0.0342(9) Uani 1 1 d .
C7 C 0.5879(11) 0.2556(7) 0.59761(10) 0.0401(10) Uani 1 1 d .
H7 H 0.4911 0.1268 0.5874 0.048 Uiso 1 1 calc R
C8 C 0.7479(11) 0.4331(7) 0.58276(10) 0.0406(10) Uani 1 1 d .
C9 C 0.8677(11) 0.6063(7) 0.60806(11) 0.0407(10) Uani 1 1 d .
C10 C 0.6795(15) 0.2171(9) 0.52533(12) 0.0649(15) Uani 1 1 d .
H10A H 0.8038 0.0849 0.5333 0.097 Uiso 1 1 calc GR
H10B H 0.6994 0.2257 0.5026 0.097 Uiso 1 1 calc GR
H10C H 0.4514 0.1983 0.5306 0.097 Uiso 1 1 calc GR
O1 O 1.0250(9) 0.7836(5) 0.60330(8) 0.0600(9) Uani 1 1 d .
S1 S 0.8369(4) 0.4838(2) 0.54311(3) 0.0547(4) Uani 1 1 d .

loop_
_atom_site_aniso_label
_atom_site_aniso_U_11
_atom_site_aniso_U_22
_atom_site_aniso_U_33
_atom_site_aniso_U_23
_atom_site_aniso_U_13
_atom_site_aniso_U_12
Br1 0.0576(4) 0.0581(4) 0.0393(3) 0.00498(19) 0.0076(2) 0.0025(2)
C1 0.033(2) 0.0286(19) 0.048(3) -0.0003(18) -0.0003(19) 0.0023(17)
C2 0.044(3) 0.034(2) 0.057(3) -0.006(2) -0.012(2) -0.0025(19)
C3 0.050(3) 0.041(3) 0.050(3) -0.009(2) -0.002(2) 0.004(2)
C4 0.035(2) 0.041(2) 0.038(2) 0.0053(18) -0.0010(19) 0.0053(18)
C5 0.041(2) 0.032(2) 0.043(2) -0.0020(18) -0.0022(19) -0.0018(19)
C6 0.032(2) 0.031(2) 0.040(2) -0.0022(17) -0.0014(18) -0.0001(17)
C7 0.043(3) 0.032(2) 0.046(2) -0.0040(18) -0.001(2) -0.0055(19)
C8 0.038(3) 0.040(2) 0.044(3) 0.0081(19) 0.002(2) 0.0029(19)
C9 0.037(2) 0.028(2) 0.057(3) 0.0055(19) -0.003(2) 0.0033(19)
C10 0.074(4) 0.069(3) 0.052(3) -0.003(3) 0.009(3) -0.004(3)
O1 0.067(2) 0.0383(17) 0.075(2) 0.0044(16) 0.0077(19) -0.0161(17)
S1 0.0617(8) 0.0563(7) 0.0464(7) 0.0102(5) 0.0106(6) -0.0065(6)

loop_
_atom_type_symbol
_atom_type_description
_atom_type_scat_dispersion_real
_atom_type_scat_dispersion_imag
_atom_type_scat_source
C C 0.0033 0.0016 'International Tables Vol C Tables 4.2.6.8 and 6.1.1.4'
H H 0.0000 0.0000 'International Tables Vol C Tables 4.2.6.8 and 6.1.1.4'
O O 0.0106 0.0060 'International Tables Vol C Tables 4.2.6.8 and 6.1.1.4'
S S 0.1246 0.1234 'International Tables Vol C Tables 4.2.6.8 and 6.1.1.4'
Br Br -0.2901 2.4595 'International Tables Vol C Tables 4.2.6.8 and 6.1.1.4'

loop_
_geom_angle_atom_site_label_1
_geom_angle_atom_site_label_2
_geom_angle_atom_site_label_3
_geom_angle
C2 C1 C6 121.7(4)
C2 C1 C9 131.1(4)
C6 C1 C9 107.2(4)
C1 C2 C3 118.9(4)
C4 C3 C2 119.0(4)
C3 C4 Br1 119.1(3)
C3 C4 C5 123.3(4)
C5 C4 Br1 117.6(3)
C6 C5 C4 116.5(4)
C1 C6 C7 109.4(4)
C5 C6 C1 120.6(4)
C5 C6 C7 130.0(4)
C8 C7 C6 109.9(4)
C7 C8 C9 108.1(4)
C7 C8 S1 132.4(4)
C9 C8 S1 119.5(3)
C1 C9 C8 105.4(4)
O1 C9 C1 128.7(4)
O1 C9 C8 125.9(4)
C8 S1 C10 100.3(2)

loop_
_geom_bond_atom_site_label_1
_geom_bond_atom_site_label_2
_geom_bond_distance
Br1 C4 1.914(4)
C1 C2 1.366(6)
C1 C6 1.399(6)
C1 C9 1.492(6)
C2 C3 1.385(7)
C3 C4 1.378(6)
C4 C5 1.400(6)
C5 C6 1.376(6)
C6 C7 1.468(6)
C7 C8 1.355(6)
C8 C9 1.519(6)
C8 S1 1.730(4)
C9 O1 1.209(5)
C10 S1 1.799(5)

loop_
_geom_torsion_atom_site_label_1
_geom_torsion_atom_site_label_2
_geom_torsion_atom_site_label_3
_geom_torsion_atom_site_label_4
_geom_torsion
Br1 C4 C5 C6 -178.5(3)
C1 C2 C3 C4 -0.4(7)
C1 C6 C7 C8 0.6(5)
C2 C1 C6 C5 -0.9(7)
C2 C1 C6 C7 179.8(4)
C2 C1 C9 C8 -179.9(5)
C2 C1 C9 O1 0.8(8)
C2 C3 C4 Br1 178.9(3)
C2 C3 C4 C5 -1.0(7)
C3 C4 C5 C6 1.4(7)
C4 C5 C6 C1 -0.5(6)
C4 C5 C6 C7 178.7(4)
C5 C6 C7 C8 -178.6(4)
C6 C1 C2 C3 1.3(7)
C6 C1 C9 C8 1.0(5)
C6 C1 C9 O1 -178.3(5)
C6 C7 C8 C9 0.0(5)
C6 C7 C8 S1 178.3(3)
C7 C8 C9 C1 -0.6(5)
C7 C8 C9 O1 178.7(4)
C7 C8 S1 C10 -3.8(5)
C9 C1 C2 C3 -177.7(4)
C9 C1 C6 C5 178.3(4)
C9 C1 C6 C7 -1.0(5)
C9 C8 S1 C10 174.3(4)
S1 C8 C9 C1 -179.2(3)
S1 C8 C9 O1 0.1(7)
